data_7221033
loop_
_publ_author_name
'Pavankumar, C. S.'
'Harsha, Kachigere B.'
'Kempegowda, Mantelingu'
'K.S., Rangappa'

_publ_section_title
;
 Diastereoselective Synthesis of Fused Oxazolidines and Highly Substituted
 1H-pyrrolo [2, 1-c][1,4] oxazines via C--H functionalization
;
_journal_name_full 'RSC Adv.'
_journal_paper_doi 10.1039/C5RA10030E
_journal_year 2015
_chemical_formula_sum 'C23 H17 Cl N2'
_chemical_formula_weight 356.84
_chemical_name_systematic
; 
 ? 
;
_space_group_IT_number 33
_symmetry_cell_setting orthorhombic
_symmetry_space_group_name_Hall 'P 2c -2n'
_symmetry_space_group_name_H-M 'P n a 21'
_atom_sites_solution_hydrogens geom
_atom_sites_solution_primary direct
_atom_sites_solution_secondary difmap
_audit_creation_method SHELXL-97
_audit_update_record
;
2015-04-23 deposited with the CCDC.
2015-07-03 downloaded from the CCDC.
;
_cell_angle_alpha 90.00
_cell_angle_beta 90.00
_cell_angle_gamma 90.00
_cell_formula_units_Z 4
_cell_length_a 19.212(3)
_cell_length_b 16.673(2)
_cell_length_c 5.6278(9)
_cell_measurement_reflns_used 2545
_cell_measurement_temperature 296(2)
_cell_measurement_theta_max 64.85
_cell_measurement_theta_min 3.51
_cell_volume 1802.7(5)
_computing_structure_refinement 'SHELXL-97 (Sheldrick, 1997)'
_computing_structure_solution 'SHELXS-97 (Sheldrick, 1990)'
_diffrn_ambient_temperature 296(2)
_diffrn_measured_fraction_theta_full 0.980
_diffrn_measured_fraction_theta_max 0.980
_diffrn_radiation_monochromator graphite
_diffrn_radiation_source 'fine-focus sealed tube'
_diffrn_radiation_type CuK\a
_diffrn_radiation_wavelength 1.54178
_diffrn_reflns_av_R_equivalents 0.0450
_diffrn_reflns_av_sigmaI/netI 0.0629
_diffrn_reflns_limit_h_max 21
_diffrn_reflns_limit_h_min -22
_diffrn_reflns_limit_k_max 19
_diffrn_reflns_limit_k_min -18
_diffrn_reflns_limit_l_max 6
_diffrn_reflns_limit_l_min -5
_diffrn_reflns_number 9274
_diffrn_reflns_theta_full 64.85
_diffrn_reflns_theta_max 64.85
_diffrn_reflns_theta_min 3.51
_exptl_absorpt_coefficient_mu 1.923
_exptl_absorpt_correction_T_max 0.6661
_exptl_absorpt_correction_T_min 0.6450
_exptl_absorpt_correction_type multi-scan
_exptl_absorpt_process_details SADABS
_exptl_crystal_colour Brown
_exptl_crystal_density_diffrn 1.315
_exptl_crystal_density_method 'not measured'
_exptl_crystal_description Rectangle
_exptl_crystal_F_000 744
_exptl_crystal_size_max 0.25
_exptl_crystal_size_mid 0.24
_exptl_crystal_size_min 0.23
_refine_diff_density_max 0.125
_refine_diff_density_min -0.228
_refine_diff_density_rms 0.036
_refine_ls_abs_structure_details 'Flack H D (1983), Acta Cryst. A39, 876-881'
_refine_ls_abs_structure_Flack 0.01(2)
_refine_ls_extinction_method none
_refine_ls_goodness_of_fit_ref 1.042
_refine_ls_hydrogen_treatment mixed
_refine_ls_matrix_type full
_refine_ls_number_parameters 235
_refine_ls_number_reflns 2545
_refine_ls_number_restraints 1
_refine_ls_restrained_S_all 1.042
_refine_ls_R_factor_all 0.0441
_refine_ls_R_factor_gt 0.0366
_refine_ls_shift/su_max 0.000
_refine_ls_shift/su_mean 0.000
_refine_ls_structure_factor_coef Fsqd
_refine_ls_weighting_details 'calc w=1/[\s^2^(Fo^2^)+(0.0454P)^2^+0.1846P] where P=(Fo^2^+2Fc^2^)/3'
_refine_ls_weighting_scheme calc
_refine_ls_wR_factor_gt 0.0968
_refine_ls_wR_factor_ref 0.1049
_reflns_number_gt 2233
_reflns_number_total 2545
_reflns_threshold_expression >2sigma(I)
_cod_data_source_file c5ra10030e2.cif
_cod_data_source_block pi3
_cod_depositor_comments
;
The following automatic conversions were performed:

'_symmetry_cell_setting' value 'Orthorhombic' changed to
'orthorhombic' according to
/usr/data/users/saulius/crontab/automatic-downloads/rss-feeds/RSC/lib/dictionaries/cif_core.dic
dictionary named 'cif_core.dic' version 2.4.2 from 2011-04-26.

Automatic conversion script
Id: cif_fix_values 3271 2015-04-21 07:52:19Z andrius 
;
_cod_original_sg_symbol_H-M Pna21
_cod_database_code 7221033

loop_
_symmetry_equiv_pos_as_xyz
'x, y, z'
'-x, -y, z+1/2'
'x+1/2, -y+1/2, z'
'-x+1/2, y+1/2, z+1/2'

loop_
_atom_site_label
_atom_site_type_symbol
_atom_site_fract_x
_atom_site_fract_y
_atom_site_fract_z
_atom_site_U_iso_or_equiv
_atom_site_adp_type
_atom_site_occupancy
_atom_site_symmetry_multiplicity
_atom_site_calc_flag
_atom_site_refinement_flags
Cl26 Cl 0.52293(4) 0.75171(4) 0.9928(3) 0.0874(3) Uani 1 1 d .
N1 N 0.28691(10) 0.44807(12) 0.7025(4) 0.0457(5) Uani 1 1 d .
N10 N 0.20121(10) 0.41742(11) 0.4280(4) 0.0458(5) Uani 1 1 d .
C17 C 0.15100(11) 0.49655(15) 0.1374(5) 0.0463(6) Uani 1 1 d .
C9 C 0.24088(12) 0.39712(14) 0.6120(5) 0.0439(6) Uani 1 1 d .
C12 C 0.12001(12) 0.42212(15) 0.1256(5) 0.0458(6) Uani 1 1 d .
C3 C 0.28760(12) 0.32881(14) 0.9252(5) 0.0472(6) Uani 1 1 d .
C2 C 0.31749(11) 0.41013(15) 0.8969(5) 0.0459(6) Uani 1 1 d .
C8 C 0.23922(12) 0.31988(14) 0.7420(5) 0.0435(6) Uani 1 1 d .
C20 C 0.40017(11) 0.52001(15) 1.0300(5) 0.0453(6) Uani 1 1 d .
C11 C 0.14770(12) 0.36779(14) 0.3154(5) 0.0476(6) Uani 1 1 d .
H11A H 0.1116 0.3531 0.4277 0.057 Uiso 1 1 calc R
H11B H 0.1676 0.3194 0.2477 0.057 Uiso 1 1 calc R
C18 C 0.20424(12) 0.49880(14) 0.3300(5) 0.0480(6) Uani 1 1 d .
H18A H 0.2501 0.5106 0.2668 0.058 Uiso 1 1 calc R
H18B H 0.1925 0.5385 0.4495 0.058 Uiso 1 1 calc R
C19 C 0.36576(12) 0.44208(14) 1.0443(5) 0.0475(6) Uani 1 1 d .
H19 H 0.3788 0.4100 1.1720 0.057 Uiso 1 1 calc R
C23 C 0.47531(13) 0.66279(15) 1.0094(7) 0.0584(8) Uani 1 1 d .
C24 C 0.42930(14) 0.64448(16) 0.8288(6) 0.0609(8) Uani 1 1 d .
H24 H 0.4236 0.6793 0.7013 0.073 Uiso 1 1 calc R
C21 C 0.44681(13) 0.54192(16) 1.2100(6) 0.0555(7) Uani 1 1 d .
H21 H 0.4530 0.5079 1.3392 0.067 Uiso 1 1 calc R
C16 C 0.13253(14) 0.55676(18) -0.0209(6) 0.0597(8) Uani 1 1 d .
H16 H 0.1529 0.6073 -0.0114 0.072 Uiso 1 1 calc R
C4 C 0.29855(15) 0.26790(17) 1.0890(6) 0.0586(8) Uani 1 1 d .
H4 H 0.3311 0.2738 1.2101 0.070 Uiso 1 1 calc R
C7 C 0.20099(15) 0.24922(14) 0.7221(6) 0.0531(7) Uani 1 1 d .
H7 H 0.1687 0.2427 0.6006 0.064 Uiso 1 1 calc R
C25 C 0.39161(13) 0.57333(15) 0.8398(6) 0.0525(7) Uani 1 1 d .
H25 H 0.3603 0.5610 0.7193 0.063 Uiso 1 1 calc R
C15 C 0.08322(16) 0.5400(2) -0.1931(6) 0.0703(9) Uani 1 1 d .
H15 H 0.0706 0.5796 -0.3012 0.084 Uiso 1 1 calc R
C6 C 0.21200(15) 0.18909(16) 0.8861(6) 0.0603(8) Uani 1 1 d .
H6 H 0.1868 0.1416 0.8744 0.072 Uiso 1 1 calc R
C22 C 0.48385(14) 0.61268(18) 1.2003(7) 0.0625(8) Uani 1 1 d .
H22 H 0.5143 0.6263 1.3222 0.075 Uiso 1 1 calc R
C13 C 0.07027(13) 0.40545(18) -0.0476(5) 0.0582(7) Uani 1 1 d .
H13 H 0.0494 0.3552 -0.0561 0.070 Uiso 1 1 calc R
C14 C 0.05262(16) 0.4652(2) -0.2061(6) 0.0696(9) Uani 1 1 d .
H14 H 0.0197 0.4550 -0.3233 0.083 Uiso 1 1 calc R
C5 C 0.25999(15) 0.19829(16) 1.0681(7) 0.0632(8) Uani 1 1 d .
H5 H 0.2663 0.1571 1.1774 0.076 Uiso 1 1 calc R

loop_
_atom_site_aniso_label
_atom_site_aniso_U_11
_atom_site_aniso_U_22
_atom_site_aniso_U_33
_atom_site_aniso_U_23
_atom_site_aniso_U_13
_atom_site_aniso_U_12
Cl26 0.0724(5) 0.0681(4) 0.1219(9) -0.0100(5) -0.0015(5) -0.0137(3)
N1 0.0444(10) 0.0503(11) 0.0425(14) -0.0007(11) -0.0032(10) -0.0015(8)
N10 0.0480(10) 0.0451(10) 0.0445(13) 0.0032(10) -0.0078(10) -0.0042(8)
C17 0.0427(11) 0.0557(14) 0.0406(16) 0.0031(12) 0.0067(12) 0.0091(10)
C9 0.0414(11) 0.0479(13) 0.0426(16) -0.0028(12) -0.0008(12) 0.0030(10)
C12 0.0408(12) 0.0587(14) 0.0379(15) -0.0053(13) 0.0016(12) 0.0101(10)
C3 0.0448(12) 0.0488(12) 0.0479(18) 0.0004(13) 0.0011(13) 0.0083(10)
C2 0.0390(11) 0.0564(13) 0.0423(17) 0.0015(12) 0.0025(12) 0.0061(10)
C8 0.0449(12) 0.0451(13) 0.0405(15) -0.0020(12) -0.0002(12) 0.0061(9)
C20 0.0365(10) 0.0584(13) 0.0410(15) -0.0063(13) -0.0012(12) 0.0075(10)
C11 0.0478(12) 0.0516(13) 0.0433(16) -0.0038(13) -0.0037(12) -0.0020(10)
C18 0.0491(13) 0.0477(13) 0.0472(17) 0.0067(13) 0.0022(12) 0.0012(10)
C19 0.0430(12) 0.0563(13) 0.0431(17) -0.0015(13) -0.0039(12) 0.0049(10)
C23 0.0446(12) 0.0575(14) 0.073(2) -0.0150(18) 0.0000(15) 0.0026(11)
C24 0.0630(15) 0.0592(16) 0.061(2) 0.0023(16) -0.0011(17) 0.0048(13)
C21 0.0480(13) 0.0680(16) 0.0505(18) -0.0042(15) -0.0100(14) 0.0042(12)
C16 0.0546(14) 0.0717(16) 0.053(2) 0.0164(16) 0.0112(15) 0.0116(13)
C4 0.0557(15) 0.0620(15) 0.058(2) 0.0064(15) -0.0048(14) 0.0105(12)
C7 0.0564(14) 0.0488(13) 0.0542(18) 0.0019(14) -0.0055(15) 0.0001(10)
C25 0.0540(13) 0.0567(14) 0.0466(17) -0.0039(14) -0.0096(14) -0.0012(11)
C15 0.0654(17) 0.097(2) 0.049(2) 0.0194(18) 0.0029(17) 0.0261(16)
C6 0.0687(16) 0.0479(14) 0.064(2) 0.0059(15) -0.0006(16) 0.0017(12)
C22 0.0508(15) 0.0742(18) 0.062(2) -0.0135(18) -0.0165(15) 0.0037(13)
C13 0.0496(13) 0.0762(17) 0.0488(19) -0.0119(16) -0.0045(15) 0.0139(13)
C14 0.0591(16) 0.102(2) 0.048(2) -0.0064(18) -0.0122(15) 0.0248(17)
C5 0.0734(18) 0.0505(15) 0.066(2) 0.0116(16) -0.0016(17) 0.0112(13)

loop_
_atom_type_symbol
_atom_type_description
_atom_type_scat_dispersion_real
_atom_type_scat_dispersion_imag
_atom_type_scat_source
C C 0.0181 0.0091 'International Tables Vol C Tables 4.2.6.8 and 6.1.1.4'
H H 0.0000 0.0000 'International Tables Vol C Tables 4.2.6.8 and 6.1.1.4'
N N 0.0311 0.0180 'International Tables Vol C Tables 4.2.6.8 and 6.1.1.4'
Cl Cl 0.3639 0.7018 'International Tables Vol C Tables 4.2.6.8 and 6.1.1.4'

loop_
_geom_angle_atom_site_label_1
_geom_angle_atom_site_label_2
_geom_angle_atom_site_label_3
_geom_angle
C9 N1 C2 106.9(2)
C9 N10 C11 126.6(2)
C9 N10 C18 120.4(2)
C11 N10 C18 112.8(2)
C12 C17 C16 120.7(3)
C12 C17 C18 110.7(2)
C16 C17 C18 128.6(2)
N1 C9 N10 121.2(2)
N1 C9 C8 112.4(2)
N10 C9 C8 126.4(2)
C17 C12 C13 120.6(3)
C17 C12 C11 110.9(2)
C13 C12 C11 128.4(2)
C4 C3 C8 120.9(2)
C4 C3 C2 133.0(3)
C8 C3 C2 106.0(2)
C19 C2 N1 126.2(2)
C19 C2 C3 124.1(2)
N1 C2 C3 109.7(2)
C7 C8 C3 120.0(2)
C7 C8 C9 135.0(2)
C3 C8 C9 104.9(2)
C21 C20 C25 117.5(2)
C21 C20 C19 118.8(2)
C25 C20 C19 123.6(2)
N10 C11 C12 102.49(19)
N10 C11 H11A 111.3
C12 C11 H11A 111.3
N10 C11 H11B 111.3
C12 C11 H11B 111.3
H11A C11 H11B 109.2
N10 C18 C17 102.9(2)
N10 C18 H18A 111.2
C17 C18 H18A 111.2
N10 C18 H18B 111.2
C17 C18 H18B 111.2
H18A C18 H18B 109.1
C2 C19 C20 128.8(3)
C2 C19 H19 115.6
C20 C19 H19 115.6
C22 C23 C24 121.2(3)
C22 C23 Cl26 119.8(2)
C24 C23 Cl26 119.0(3)
C23 C24 C25 119.3(3)
C23 C24 H24 120.4
C25 C24 H24 120.4
C22 C21 C20 121.7(3)
C22 C21 H21 119.2
C20 C21 H21 119.2
C15 C16 C17 118.6(3)
C15 C16 H16 120.7
C17 C16 H16 120.7
C5 C4 C3 118.5(3)
C5 C4 H4 120.8
C3 C4 H4 120.8
C6 C7 C8 118.7(3)
C6 C7 H7 120.6
C8 C7 H7 120.6
C24 C25 C20 120.9(3)
C24 C25 H25 119.5
C20 C25 H25 119.5
C14 C15 C16 120.7(3)
C14 C15 H15 119.6
C16 C15 H15 119.6
C7 C6 C5 121.1(3)
C7 C6 H6 119.5
C5 C6 H6 119.5
C23 C22 C21 119.4(3)
C23 C22 H22 120.3
C21 C22 H22 120.3
C14 C13 C12 118.5(3)
C14 C13 H13 120.8
C12 C13 H13 120.8
C13 C14 C15 120.9(3)
C13 C14 H14 119.6
C15 C14 H14 119.6
C4 C5 C6 120.8(3)
C4 C5 H5 119.6
C6 C5 H5 119.6

loop_
_geom_bond_atom_site_label_1
_geom_bond_atom_site_label_2
_geom_bond_distance
Cl26 C23 1.745(3)
N1 C9 1.328(3)
N1 C2 1.394(4)
N10 C9 1.329(3)
N10 C11 1.464(3)
N10 C18 1.466(3)
C17 C12 1.378(4)
C17 C16 1.388(4)
C17 C18 1.491(4)
C9 C8 1.481(4)
C12 C13 1.393(4)
C12 C11 1.498(4)
C3 C4 1.388(4)
C3 C8 1.396(4)
C3 C2 1.481(4)
C2 C19 1.353(4)
C8 C7 1.393(3)
C20 C21 1.401(4)
C20 C25 1.401(4)
C20 C19 1.460(3)
C11 H11A 0.9700
C11 H11B 0.9700
C18 H18A 0.9700
C18 H18B 0.9700
C19 H19 0.9300
C23 C22 1.371(5)
C23 C24 1.381(5)
C24 C25 1.391(4)
C24 H24 0.9300
C21 C22 1.379(4)
C21 H21 0.9300
C16 C15 1.384(5)
C16 H16 0.9300
C4 C5 1.382(4)
C4 H4 0.9300
C7 C6 1.379(4)
C7 H7 0.9300
C25 H25 0.9300
C15 C14 1.381(5)
C15 H15 0.9300
C6 C5 1.387(5)
C6 H6 0.9300
C22 H22 0.9300
C13 C14 1.380(4)
C13 H13 0.9300
C14 H14 0.9300
C5 H5 0.9300
